data_7153438
loop_
_publ_author_name
'Yano, Masafumi'
'Tong, Christine C.'
'Light, Mark E.'
'Schmidtchen, Franz P.'
'Gale, Philip A.'

_publ_section_title
;
 Calix[4]pyrrole-based anion transporters with tuneable transport
 properties.
;
_journal_issue 19
_journal_name_full 'Organic &amp; biomolecular chemistry'
_journal_page_first 4356
_journal_page_last 4363
_journal_paper_doi 10.1039/c0ob00128g
_journal_volume 8
_journal_year 2010
_chemical_compound_source 'Masafumi Yano'
_chemical_formula_moiety 'C16 H36 N, C38 H48 N10, C H4 O, Cl'
_chemical_formula_sum 'C55 H88 Cl N11 O'
_chemical_formula_weight 954.81
_chemical_name_systematic
;
?
;
_space_group_IT_number 11
_symmetry_cell_setting monoclinic
_symmetry_space_group_name_Hall '-P 2yb'
_symmetry_space_group_name_H-M 'P 1 21/m 1'
_atom_sites_solution_hydrogens geom
_atom_sites_solution_primary direct
_atom_sites_solution_secondary difmap
_audit_creation_method SHELXL-97
_cell_angle_alpha 90.00
_cell_angle_beta 92.7850(10)
_cell_angle_gamma 90.00
_cell_formula_units_Z 4
_cell_length_a 10.55010(10)
_cell_length_b 27.0192(6)
_cell_length_c 19.2592(4)
_cell_measurement_reflns_used 63999
_cell_measurement_temperature 120(2)
_cell_measurement_theta_max 27.48
_cell_measurement_theta_min 2.91
_cell_volume 5483.45(17)
_computing_cell_refinement 'DENZO (Otwinowski & Minor, 1997) & COLLECT (Hooft, R.W.W., 1998)'
_computing_data_collection 'COLLECT (Hooft, R.W.W., 1998)'
_computing_data_reduction 'DENZO (Otwinowski & Minor, 1997) & COLLECT (Hooft, R.W.W., 1998)'
_computing_molecular_graphics
;
Images generated using CrystalMaker: a crystal and molecular
structures program for Mac and Windows. CrystalMaker Software Ltd,
Oxford, England (www.crystalmaker.com)
;
_computing_publication_material 'WINGX (Farrugia, 1998)'
_computing_structure_refinement 'SHELXL-97 (Sheldrick, 2008)'
_computing_structure_solution 'SHELXS-97 (Sheldrick, 1997)'
_diffrn_ambient_temperature 120(2)
_diffrn_detector_area_resol_mean 9.091
_diffrn_measured_fraction_theta_full 0.996
_diffrn_measured_fraction_theta_max 0.996
_diffrn_measurement_device_type 'Bruker-Nonius CCD camera on \k-goniostat'
_diffrn_measurement_method '\f & \w scans to fill the asymmetric unit'
_diffrn_radiation_monochromator '10cm confocal mirrors'
_diffrn_radiation_source 'Bruker Nonius FR591 Rotating Anode'
_diffrn_radiation_type MoK\a
_diffrn_radiation_wavelength 0.71073
_diffrn_reflns_av_R_equivalents 0.0792
_diffrn_reflns_av_sigmaI/netI 0.0671
_diffrn_reflns_limit_h_max 12
_diffrn_reflns_limit_h_min -12
_diffrn_reflns_limit_k_max 32
_diffrn_reflns_limit_k_min -32
_diffrn_reflns_limit_l_max 22
_diffrn_reflns_limit_l_min -22
_diffrn_reflns_number 48202
_diffrn_reflns_theta_full 25.03
_diffrn_reflns_theta_max 25.03
_diffrn_reflns_theta_min 2.94
_diffrn_standards_number 0
_exptl_absorpt_coefficient_mu 0.118
_exptl_absorpt_correction_T_max 0.9965
_exptl_absorpt_correction_T_min 0.9826
_exptl_absorpt_correction_type multi-scan
_exptl_absorpt_process_details
;
SADABS V2.10 (Sheldrick, G.M., 2003)
;
_exptl_crystal_colour Colourless
_exptl_crystal_density_diffrn 1.157
_exptl_crystal_density_method 'not measured'
_exptl_crystal_description Block
_exptl_crystal_F_000 2080
_exptl_crystal_size_max 0.12
_exptl_crystal_size_mid 0.1
_exptl_crystal_size_min 0.1
_refine_diff_density_max 0.395
_refine_diff_density_min -0.377
_refine_diff_density_rms 0.062
_refine_ls_extinction_method none
_refine_ls_goodness_of_fit_ref 1.077
_refine_ls_hydrogen_treatment constr
_refine_ls_matrix_type full
_refine_ls_number_parameters 700
_refine_ls_number_reflns 9884
_refine_ls_number_restraints 587
_refine_ls_restrained_S_all 1.201
_refine_ls_R_factor_all 0.1274
_refine_ls_R_factor_gt 0.0889
_refine_ls_shift/su_max 0.001
_refine_ls_shift/su_mean 0.000
_refine_ls_structure_factor_coef Fsqd
_refine_ls_weighting_details 'calc w=1/[\s^2^(Fo^2^)+(0.0000P)^2^+15.2289P] where P=(Fo^2^+2Fc^2^)/3'
_refine_ls_weighting_scheme calc
_refine_ls_wR_factor_gt 0.1581
_refine_ls_wR_factor_ref 0.1784
_reflns_number_gt 7102
_reflns_number_total 9884
_reflns_threshold_expression >2\s(I)
_cod_data_source_file c0ob00128g.txt
_cod_data_source_block 2009sot1372
_cod_depositor_comments
;
The following automatic conversions were performed:

'_symmetry_cell_setting' value 'Monoclinic' changed to 'monoclinic'
according to /home/saulius/struct/CIF-dictionaries/cif_core.dic
dictionary named 'cif_core.dic' version 2.4.2 from 2011-04-26.

Automatic conversion script
Id: cif_fix_values 1891 2012-01-12 08:04:46Z andrius 
;
_cod_original_sg_symbol_H-M P2(1)/m
_cod_database_code 7153438

loop_
_symmetry_equiv_pos_as_xyz
'x, y, z'
'-x, y+1/2, -z'
'-x, -y, -z'
'x, -y-1/2, z'

loop_
_atom_site_label
_atom_site_type_symbol
_atom_site_fract_x
_atom_site_fract_y
_atom_site_fract_z
_atom_site_U_iso_or_equiv
_atom_site_adp_type
_atom_site_occupancy
_atom_site_symmetry_multiplicity
_atom_site_calc_flag
_atom_site_refinement_flags
_atom_site_disorder_assembly
_atom_site_disorder_group
Cl1 Cl -0.00187(6) 0.52804(3) 0.23634(4) 0.02883(17) Uani 1 1 d . . .
N1 N 0.2031(2) 0.52529(9) 0.11129(12) 0.0305(6) Uani 1 1 d . . .
H1 H 0.1491 0.5270 0.1447 0.037 Uiso 1 1 calc R . .
N2 N 0.2533(2) 0.59744(9) 0.25178(11) 0.0277(6) Uani 1 1 d . . .
H2 H 0.1801 0.5819 0.2466 0.033 Uiso 1 1 calc R . .
N3 N 0.2234(2) 0.49910(9) 0.35311(11) 0.0260(6) Uani 1 1 d . . .
H3 H 0.1715 0.5060 0.3173 0.031 Uiso 1 1 calc R . .
N4 N 0.1658(2) 0.42772(9) 0.21503(12) 0.0314(6) Uani 1 1 d . . .
H4 H 0.1155 0.4531 0.2215 0.038 Uiso 1 1 calc R . .
N5 N -0.1664(2) 0.61549(10) 0.43511(13) 0.0381(7) Uani 1 1 d . . .
N6 N -0.2791(2) 0.60009(10) 0.41070(13) 0.0363(7) Uani 1 1 d . . .
N7 N -0.2659(2) 0.55282(10) 0.39276(12) 0.0336(7) Uani 1 1 d . . .
N8 N -0.3773(3) 0.45208(10) 0.14925(13) 0.0399(7) Uani 1 1 d . . .
N9 N -0.4085(3) 0.40549(11) 0.12961(14) 0.0471(8) Uani 1 1 d . . .
N10 N -0.3037(3) 0.38431(10) 0.11020(13) 0.0444(8) Uani 1 1 d . . .
C1 C 0.2240(3) 0.48360(11) 0.07212(14) 0.0311(8) Uani 1 1 d U . .
C2 C 0.3143(3) 0.49631(12) 0.02631(15) 0.0354(8) Uani 1 1 d U . .
H2A H 0.3481 0.4752 -0.0077 0.043 Uiso 1 1 calc R . .
C3 C 0.3481(3) 0.54611(12) 0.03862(15) 0.0353(8) Uani 1 1 d U . .
H3A H 0.4094 0.5642 0.0145 0.042 Uiso 1 1 calc R . .
C4 C 0.2781(3) 0.56399(11) 0.09109(14) 0.0303(8) Uani 1 1 d U . .
C5 C 0.3470(3) 0.65119(13) 0.08024(16) 0.0440(9) Uani 1 1 d U . .
H5A H 0.4368 0.6418 0.0842 0.066 Uiso 1 1 calc R . .
H5B H 0.3371 0.6849 0.0981 0.066 Uiso 1 1 calc R . .
H5C H 0.3169 0.6500 0.0313 0.066 Uiso 1 1 calc R . .
C6 C 0.2693(3) 0.61522(11) 0.12261(15) 0.0315(8) Uani 1 1 d U . .
C7 C 0.1300(3) 0.63242(12) 0.11840(16) 0.0392(9) Uani 1 1 d U . .
H7A H 0.0981 0.6325 0.0697 0.059 Uiso 1 1 calc R . .
H7B H 0.1244 0.6659 0.1375 0.059 Uiso 1 1 calc R . .
H7C H 0.0788 0.6098 0.1453 0.059 Uiso 1 1 calc R . .
C8 C 0.3201(3) 0.61702(11) 0.19792(15) 0.0299(7) Uani 1 1 d U . .
C9 C 0.4278(3) 0.63718(12) 0.22756(16) 0.0392(9) Uani 1 1 d U . .
H9 H 0.4928 0.6531 0.2034 0.047 Uiso 1 1 calc R . .
C10 C 0.4266(3) 0.63040(12) 0.30064(16) 0.0380(8) Uani 1 1 d U . .
H10 H 0.4904 0.6411 0.3338 0.046 Uiso 1 1 calc R . .
C11 C 0.3181(3) 0.60589(11) 0.31490(14) 0.0269(7) Uani 1 1 d U . .
C12 C 0.3385(3) 0.61719(12) 0.44276(15) 0.0340(8) Uani 1 1 d U . .
H12A H 0.3078 0.6064 0.4875 0.051 Uiso 1 1 calc R . .
H12B H 0.3237 0.6528 0.4370 0.051 Uiso 1 1 calc R . .
H12C H 0.4296 0.6103 0.4414 0.051 Uiso 1 1 calc R . .
C13 C 0.2667(3) 0.58886(11) 0.38337(14) 0.0270(7) Uani 1 1 d U . .
C14 C 0.1237(3) 0.60134(12) 0.38416(15) 0.0319(8) Uani 1 1 d U . .
H14A H 0.1136 0.6377 0.3804 0.038 Uiso 1 1 calc R . .
H14B H 0.0802 0.5864 0.3425 0.038 Uiso 1 1 calc R . .
C15 C 0.2852(2) 0.53391(11) 0.39458(14) 0.0257(7) Uani 1 1 d U . .
C16 C 0.3558(3) 0.50845(12) 0.44377(14) 0.0306(8) Uani 1 1 d U . .
H16 H 0.4086 0.5227 0.4798 0.037 Uiso 1 1 calc R . .
C17 C 0.3371(3) 0.45704(12) 0.43199(15) 0.0312(8) Uani 1 1 d U . .
H17 H 0.3752 0.4308 0.4584 0.037 Uiso 1 1 calc R . .
C18 C 0.2540(3) 0.45224(11) 0.37545(14) 0.0279(7) Uani 1 1 d U . .
C19 C 0.0470(3) 0.40927(12) 0.35039(16) 0.0360(8) Uani 1 1 d U . .
H19A H 0.0286 0.4145 0.3992 0.054 Uiso 1 1 calc R . .
H19B H 0.0074 0.3784 0.3338 0.054 Uiso 1 1 calc R . .
H19C H 0.0130 0.4370 0.3225 0.054 Uiso 1 1 calc R . .
C20 C 0.1918(3) 0.40609(11) 0.34355(14) 0.0313(8) Uani 1 1 d U . .
C21 C 0.2409(3) 0.36029(12) 0.38441(16) 0.0424(9) Uani 1 1 d U . .
H21A H 0.3330 0.3576 0.3809 0.064 Uiso 1 1 calc R . .
H21B H 0.1999 0.3305 0.3650 0.064 Uiso 1 1 calc R . .
H21C H 0.2210 0.3637 0.4334 0.064 Uiso 1 1 calc R . .
C22 C 0.2204(3) 0.39897(11) 0.26733(15) 0.0299(7) Uani 1 1 d U . .
C23 C 0.2925(3) 0.36423(12) 0.23605(16) 0.0386(8) Uani 1 1 d U . .
H23 H 0.3421 0.3392 0.2590 0.046 Uiso 1 1 calc R . .
C24 C 0.2801(3) 0.37217(12) 0.16306(16) 0.0387(8) Uani 1 1 d U . .
H24 H 0.3204 0.3534 0.1287 0.046 Uiso 1 1 calc R . .
C25 C 0.2009(3) 0.41114(11) 0.15081(15) 0.0319(8) Uani 1 1 d U . .
C26 C 0.0095(3) 0.44684(11) 0.08464(15) 0.0342(8) Uani 1 1 d U . .
H26A H -0.0033 0.4726 0.1202 0.041 Uiso 1 1 calc R . .
H26B H -0.0191 0.4608 0.0390 0.041 Uiso 1 1 calc R . .
C27 C 0.1532(3) 0.43558(12) 0.08328(14) 0.0341(8) Uani 1 1 d U . .
C28 C 0.1785(4) 0.40066(13) 0.02249(16) 0.0481(10) Uani 1 1 d U . .
H28A H 0.1459 0.4156 -0.0212 0.072 Uiso 1 1 calc R . .
H28B H 0.1358 0.3690 0.0295 0.072 Uiso 1 1 calc R . .
H28C H 0.2701 0.3951 0.0204 0.072 Uiso 1 1 calc R . .
C29 C 0.0570(3) 0.58358(14) 0.44896(15) 0.0394(9) Uani 1 1 d U . .
H29A H 0.0934 0.5515 0.4647 0.047 Uiso 1 1 calc R . .
H29B H 0.0711 0.6079 0.4870 0.047 Uiso 1 1 calc R . .
C30 C -0.0824(3) 0.57783(12) 0.43245(14) 0.0336(8) Uani 1 1 d U . .
C31 C -0.1457(3) 0.53723(13) 0.40541(15) 0.0361(8) Uani 1 1 d U . .
H31 H -0.1122 0.5052 0.3974 0.043 Uiso 1 1 calc R . .
C32 C -0.3735(3) 0.52559(13) 0.36087(16) 0.0382(8) Uani 1 1 d U . .
H32A H -0.4523 0.5446 0.3671 0.046 Uiso 1 1 calc R . .
H32B H -0.3817 0.4935 0.3850 0.046 Uiso 1 1 calc R . .
C33 C -0.3601(3) 0.51614(14) 0.28411(16) 0.0415(9) Uani 1 1 d U . .
H33A H -0.2854 0.4947 0.2779 0.050 Uiso 1 1 calc R . .
H33B H -0.3453 0.5480 0.2603 0.050 Uiso 1 1 calc R . .
C34 C -0.4779(3) 0.49140(14) 0.25094(17) 0.0442(9) Uani 1 1 d U . .
H34A H -0.4867 0.4581 0.2716 0.053 Uiso 1 1 calc R . .
H34B H -0.5534 0.5110 0.2624 0.053 Uiso 1 1 calc R . .
C35 C -0.4761(3) 0.48615(14) 0.17240(17) 0.0472(10) Uani 1 1 d U . .
H35A H -0.5601 0.4741 0.1545 0.057 Uiso 1 1 calc R . .
H35B H -0.4624 0.5192 0.1519 0.057 Uiso 1 1 calc R . .
C36 C -0.2521(3) 0.46011(12) 0.14252(15) 0.0385(9) Uani 1 1 d U . .
H36 H -0.2062 0.4897 0.1528 0.046 Uiso 1 1 calc R . .
C37 C -0.2055(3) 0.41667(12) 0.11776(15) 0.0360(8) Uani 1 1 d U . .
C38 C -0.0744(3) 0.40225(12) 0.10012(16) 0.0405(9) Uani 1 1 d U . .
H38A H -0.0794 0.3802 0.0590 0.049 Uiso 1 1 calc R . .
H38B H -0.0345 0.3834 0.1394 0.049 Uiso 1 1 calc R . .
N11 N 0.6824(3) 0.2500 0.17161(17) 0.0299(9) Uani 1 2 d SD . .
C39 C 0.5814(5) 0.2294(2) 0.1237(3) 0.0326(15) Uani 0.50 1 d PDU A .
H39A H 0.6112 0.1960 0.1111 0.039 Uiso 0.50 1 calc PR . .
H39B H 0.5073 0.2242 0.1526 0.039 Uiso 0.50 1 calc PR . .
C40 C 0.5332(5) 0.2500 0.0627(3) 0.073(2) Uani 1 2 d SDU . .
H40A H 0.5922 0.2382 0.0279 0.088 Uiso 0.50 1 calc PR A .
H40B H 0.5524 0.2857 0.0687 0.088 Uiso 0.50 1 calc PR . .
C41 C 0.4165(5) 0.2500 0.0264(3) 0.081(2) Uani 1 2 d SDU A .
H41A H 0.3586 0.2654 0.0591 0.098 Uiso 0.50 1 calc PR . .
H41B H 0.3925 0.2146 0.0244 0.098 Uiso 0.50 1 calc PR . .
C42 C 0.3741(7) 0.2684(3) -0.0385(3) 0.061(2) Uani 0.50 1 d PDU . .
H42A H 0.3596 0.3041 -0.0350 0.092 Uiso 0.50 1 calc PR A .
H42B H 0.2946 0.2519 -0.0534 0.092 Uiso 0.50 1 calc PR . .
H42C H 0.4383 0.2620 -0.0725 0.092 Uiso 0.50 1 calc PR . .
C43 C 0.7860(5) 0.27618(19) 0.1315(3) 0.0262(14) Uani 0.50 1 d PDU A .
H43A H 0.7454 0.3046 0.1069 0.031 Uiso 0.50 1 calc PR . .
H43B H 0.8482 0.2900 0.1664 0.031 Uiso 0.50 1 calc PR . .
C44 C 0.8551(4) 0.2500 0.0827(2) 0.0566(16) Uani 1 2 d SDU . .
H44A H 0.7917 0.2342 0.0502 0.068 Uiso 0.50 1 calc PR A .
H44B H 0.8992 0.2228 0.1085 0.068 Uiso 0.50 1 calc PR . .
C45 C 0.9461(5) 0.2721(2) 0.0412(3) 0.0386(16) Uani 0.50 1 d PDU A .
H45A H 1.0069 0.2885 0.0745 0.046 Uiso 0.50 1 calc PR . .
H45B H 0.9002 0.2991 0.0160 0.046 Uiso 0.50 1 calc PR . .
C46 C 1.0220(6) 0.2500 -0.0087(3) 0.095(2) Uani 1 2 d SDU . .
H46A H 1.0747 0.2241 0.0136 0.143 Uiso 0.50 1 calc PR A .
H46B H 1.0766 0.2752 -0.0284 0.143 Uiso 0.50 1 calc PR . .
H46C H 0.9673 0.2354 -0.0458 0.143 Uiso 0.50 1 calc PR . .
C47A C 0.7423(5) 0.2135(2) 0.2190(3) 0.0297(10) Uani 0.50 1 d PDU A 1
H47A H 0.7876 0.1902 0.1891 0.036 Uiso 0.50 1 calc PR A 1
H47B H 0.8088 0.2317 0.2465 0.036 Uiso 0.50 1 calc PR A 1
C48A C 0.6797(4) 0.18383(15) 0.26697(19) 0.0738(13) Uani 0.50 1 d PDU A 1
H48A H 0.6462 0.2074 0.3010 0.089 Uiso 0.50 1 calc PR A 1
H48B H 0.6046 0.1703 0.2406 0.089 Uiso 0.50 1 calc PR A 1
C49A C 0.7271(6) 0.1453(2) 0.3057(3) 0.0433(13) Uani 0.50 1 d PDU A 1
H49A H 0.8097 0.1577 0.3252 0.052 Uiso 0.50 1 calc PR A 1
H49B H 0.7482 0.1201 0.2708 0.052 Uiso 0.50 1 calc PR A 1
C50A C 0.6778(5) 0.11738(17) 0.3608(2) 0.0868(15) Uani 0.50 1 d PDU A 1
H50A H 0.7021 0.1333 0.4053 0.130 Uiso 0.50 1 d PR A 1
H50B H 0.7122 0.0838 0.3603 0.130 Uiso 0.50 1 d PR A 1
H50C H 0.5854 0.1160 0.3551 0.130 Uiso 0.50 1 d PR A 1
C47B C 0.6198(5) 0.2077(2) 0.2124(3) 0.0297(10) Uani 0.50 1 d PDU A 2
H47C H 0.5402 0.2213 0.2297 0.036 Uiso 0.50 1 calc PR A 2
H47D H 0.5947 0.1819 0.1779 0.036 Uiso 0.50 1 calc PR A 2
C48B C 0.6797(4) 0.18383(15) 0.26697(19) 0.0738(13) Uani 0.50 1 d PDU A 2
H48C H 0.7101 0.2100 0.2997 0.089 Uiso 0.50 1 calc PR A 2
H48D H 0.7565 0.1686 0.2485 0.089 Uiso 0.50 1 calc PR A 2
C49B C 0.6231(6) 0.1464(2) 0.3088(3) 0.0433(13) Uani 0.50 1 d PDU A 2
H49C H 0.5516 0.1632 0.3304 0.052 Uiso 0.50 1 calc PR A 2
H49D H 0.5839 0.1227 0.2750 0.052 Uiso 0.50 1 calc PR A 2
C50B C 0.6778(5) 0.11738(17) 0.3608(2) 0.0868(15) Uani 0.50 1 d PDU A 2
H50D H 0.7008 0.0852 0.3416 0.130 Uiso 0.50 1 calc PR A 2
H50E H 0.6173 0.1125 0.3972 0.130 Uiso 0.50 1 calc PR A 2
H50F H 0.7541 0.1338 0.3806 0.130 Uiso 0.50 1 calc PR A 2
N12 N 0.1825(3) 0.2500 0.64325(17) 0.0341(10) Uani 1 2 d SD . .
C51 C 0.0787(5) 0.2755(2) 0.5946(3) 0.0330(15) Uani 0.50 1 d PDU B .
H51A H 0.0088 0.2857 0.6239 0.040 Uiso 0.50 1 calc PR . .
H51B H 0.1164 0.3062 0.5764 0.040 Uiso 0.50 1 calc PR . .
C52 C 0.0254(5) 0.2500 0.5387(3) 0.0703(19) Uani 1 2 d SDU . .
H52A H 0.0502 0.2166 0.5554 0.084 Uiso 0.50 1 calc PR B .
H52B H 0.0917 0.2583 0.5059 0.084 Uiso 0.50 1 calc PR . .
C53 C -0.0654(6) 0.2343(2) 0.4885(3) 0.049(2) Uani 0.50 1 d PDU B .
H53A H -0.1388 0.2224 0.5140 0.059 Uiso 0.50 1 calc PR . .
H53B H -0.0294 0.2050 0.4659 0.059 Uiso 0.50 1 calc PR . .
C54 C -0.1180(7) 0.2665(3) 0.4317(3) 0.065(3) Uani 0.50 1 d PDU . .
H54A H -0.1746 0.2912 0.4510 0.098 Uiso 0.50 1 calc PR B .
H54B H -0.1659 0.2462 0.3973 0.098 Uiso 0.50 1 calc PR . .
H54C H -0.0485 0.2833 0.4094 0.098 Uiso 0.50 1 calc PR . .
C55 C 0.2930(5) 0.23469(17) 0.6033(3) 0.0264(15) Uani 0.50 1 d PDU B .
H55A H 0.2715 0.2022 0.5822 0.032 Uiso 0.50 1 calc PR . .
H55B H 0.3645 0.2289 0.6376 0.032 Uiso 0.50 1 calc PR . .
C56 C 0.3427(5) 0.2662(2) 0.5471(3) 0.0359(18) Uani 0.50 1 d PDU . .
H56A H 0.2755 0.2691 0.5096 0.043 Uiso 0.50 1 calc PR B .
H56B H 0.3580 0.2998 0.5662 0.043 Uiso 0.50 1 calc PR . .
C57 C 0.4560(5) 0.2500 0.5167(3) 0.0712(19) Uani 1 2 d SDU B .
H57A H 0.5144 0.2780 0.5275 0.085 Uiso 0.50 1 calc PR . .
H57B H 0.4850 0.2233 0.5489 0.085 Uiso 0.50 1 calc PR . .
C58 C 0.4998(7) 0.2330(3) 0.4532(3) 0.064(3) Uani 0.50 1 d PDU . .
H58A H 0.5268 0.1985 0.4581 0.096 Uiso 0.50 1 calc PR B .
H58B H 0.5717 0.2534 0.4401 0.096 Uiso 0.50 1 calc PR . .
H58C H 0.4313 0.2355 0.4171 0.096 Uiso 0.50 1 calc PR . .
C59A C 0.2317(5) 0.2028(2) 0.6889(3) 0.0275(10) Uani 0.50 1 d PDU B 3
H59A H 0.2709 0.1791 0.6572 0.033 Uiso 0.50 1 calc PR B 3
H59B H 0.2994 0.2144 0.7224 0.033 Uiso 0.50 1 calc PR B 3
C60A C 0.1351(5) 0.1753(2) 0.7289(3) 0.0335(11) Uani 0.50 1 d PDU B 3
H60A H 0.0788 0.2000 0.7496 0.040 Uiso 0.50 1 calc PR B 3
H60B H 0.0821 0.1556 0.6953 0.040 Uiso 0.50 1 calc PR B 3
C61A C 0.1779(4) 0.14520(15) 0.7792(2) 0.0756(13) Uani 0.50 1 d PDU B 3
H61A H 0.2386 0.1221 0.7587 0.091 Uiso 0.50 1 calc PR B 3
H61B H 0.1051 0.1251 0.7936 0.091 Uiso 0.50 1 calc PR B 3
C62A C 0.2451(7) 0.1677(3) 0.8473(3) 0.0486(14) Uani 0.50 1 d PDU B 3
H62A H 0.1852 0.1890 0.8707 0.073 Uiso 0.50 1 calc PR B 3
H62B H 0.3189 0.1872 0.8349 0.073 Uiso 0.50 1 calc PR B 3
H62C H 0.2729 0.1408 0.8786 0.073 Uiso 0.50 1 calc PR B 3
C59B C 0.1279(5) 0.2138(2) 0.6865(3) 0.0275(10) Uani 0.50 1 d PDU B 4
H59C H 0.0992 0.1858 0.6566 0.033 Uiso 0.50 1 calc PR B 4
H59D H 0.0513 0.2285 0.7060 0.033 Uiso 0.50 1 calc PR B 4
C60B C 0.2089(5) 0.1936(2) 0.7453(3) 0.0335(11) Uani 0.50 1 d PDU B 4
H60C H 0.2125 0.2190 0.7823 0.040 Uiso 0.50 1 calc PR B 4
H60D H 0.2959 0.1905 0.7286 0.040 Uiso 0.50 1 calc PR B 4
C61B C 0.1779(4) 0.14520(15) 0.7792(2) 0.0756(13) Uani 0.50 1 d PDU B 4
H61C H 0.0841 0.1446 0.7795 0.091 Uiso 0.50 1 calc PR B 4
H61D H 0.2010 0.1196 0.7453 0.091 Uiso 0.50 1 calc PR B 4
C62B C 0.2169(7) 0.1271(3) 0.8408(3) 0.0486(14) Uani 0.50 1 d PDU B 4
H62D H 0.2997 0.1111 0.8369 0.073 Uiso 0.50 1 calc PR B 4
H62E H 0.1553 0.1027 0.8561 0.073 Uiso 0.50 1 calc PR B 4
H62F H 0.2246 0.1541 0.8747 0.073 Uiso 0.50 1 calc PR B 4
C63 C 0.1244(6) 0.2500 0.2321(4) 0.074(2) Uani 1 2 d SDU . .
H63A H 0.0789 0.2789 0.2489 0.111 Uiso 0.50 1 calc PR . .
H63B H 0.1479 0.2559 0.1842 0.111 Uiso 0.50 1 calc PR . .
H63C H 0.2012 0.2445 0.2618 0.111 Uiso 0.50 1 calc PR . .
O1 O 0.0488(5) 0.20975(19) 0.2341(3) 0.0639(17) Uani 0.50 1 d PD . .
H1A H -0.0034 0.2134 0.2652 0.096 Uiso 0.50 1 calc PR . .
C64 C 0.7425(7) 0.2500 0.7254(5) 0.117(3) Uani 1 2 d SDU . .
H64A H 0.7027 0.2361 0.7660 0.176 Uiso 0.50 1 calc PR . .
H64B H 0.6771 0.2573 0.6890 0.176 Uiso 0.50 1 calc PR . .
H64C H 0.7873 0.2806 0.7388 0.176 Uiso 0.50 1 calc PR . .
O2 O 0.8187(5) 0.21985(19) 0.7034(3) 0.0752(19) Uani 0.50 1 d PD . .
H2B H 0.7794 0.1987 0.6786 0.113 Uiso 0.50 1 calc PR . .

loop_
_atom_site_aniso_label
_atom_site_aniso_U_11
_atom_site_aniso_U_22
_atom_site_aniso_U_33
_atom_site_aniso_U_23
_atom_site_aniso_U_13
_atom_site_aniso_U_12
Cl1 0.0275(3) 0.0331(4) 0.0256(3) -0.0018(3) -0.0026(3) 0.0000(3)
N1 0.0391(13) 0.0322(14) 0.0207(12) 0.0027(11) 0.0059(10) -0.0052(12)
N2 0.0289(12) 0.0278(13) 0.0258(12) 0.0019(11) -0.0048(10) -0.0025(10)
N3 0.0287(12) 0.0314(13) 0.0177(11) 0.0019(10) -0.0021(9) 0.0019(10)
N4 0.0405(14) 0.0303(14) 0.0237(12) -0.0023(11) 0.0038(11) 0.0080(11)
N5 0.0274(13) 0.0504(17) 0.0366(14) -0.0082(13) 0.0024(11) 0.0067(12)
N6 0.0289(13) 0.0460(16) 0.0340(14) -0.0054(13) 0.0032(11) 0.0042(12)
N7 0.0283(12) 0.0444(16) 0.0284(13) -0.0009(12) 0.0048(10) 0.0050(12)
N8 0.0483(15) 0.0404(16) 0.0300(13) 0.0016(12) -0.0100(12) -0.0113(13)
N9 0.0609(17) 0.0485(17) 0.0319(15) 0.0015(13) 0.0007(13) -0.0224(15)
N10 0.0624(17) 0.0406(16) 0.0303(14) 0.0052(13) 0.0036(13) -0.0220(14)
C1 0.0367(15) 0.0352(17) 0.0213(14) -0.0006(13) -0.0012(12) 0.0015(13)
C2 0.0419(17) 0.0421(18) 0.0225(15) 0.0034(14) 0.0041(13) 0.0015(15)
C3 0.0338(15) 0.0455(19) 0.0269(15) 0.0098(14) 0.0037(13) -0.0069(14)
C4 0.0316(15) 0.0355(17) 0.0232(14) 0.0061(13) -0.0038(12) -0.0066(13)
C5 0.057(2) 0.0433(19) 0.0315(17) 0.0124(15) -0.0011(15) -0.0128(16)
C6 0.0384(16) 0.0324(16) 0.0235(14) 0.0050(13) -0.0017(12) -0.0059(14)
C7 0.0429(17) 0.0370(18) 0.0366(17) 0.0068(15) -0.0103(14) -0.0013(15)
C8 0.0335(15) 0.0306(16) 0.0255(15) 0.0040(13) -0.0006(12) -0.0028(13)
C9 0.0374(16) 0.0447(19) 0.0352(17) 0.0100(15) -0.0021(14) -0.0137(15)
C10 0.0359(16) 0.0420(19) 0.0352(17) 0.0045(15) -0.0078(14) -0.0089(14)
C11 0.0266(14) 0.0274(15) 0.0261(14) -0.0016(12) -0.0044(12) -0.0017(12)
C12 0.0327(15) 0.0408(18) 0.0278(15) -0.0076(14) -0.0051(13) 0.0011(14)
C13 0.0255(14) 0.0347(16) 0.0202(13) -0.0030(12) -0.0048(11) -0.0011(12)
C14 0.0313(15) 0.0349(17) 0.0293(15) -0.0064(13) -0.0006(12) 0.0026(13)
C15 0.0207(13) 0.0344(16) 0.0223(13) 0.0003(13) 0.0038(11) -0.0007(12)
C16 0.0229(13) 0.0485(19) 0.0201(14) 0.0022(13) -0.0035(11) -0.0016(13)
C17 0.0317(15) 0.0352(17) 0.0266(15) 0.0077(13) -0.0015(12) 0.0058(13)
C18 0.0295(14) 0.0322(16) 0.0226(14) 0.0024(13) 0.0069(12) 0.0045(13)
C19 0.0377(16) 0.0384(18) 0.0323(16) 0.0015(14) 0.0051(13) -0.0049(14)
C20 0.0377(16) 0.0328(16) 0.0234(14) 0.0047(13) 0.0034(13) 0.0042(14)
C21 0.058(2) 0.0364(18) 0.0331(17) 0.0096(15) 0.0028(15) 0.0014(16)
C22 0.0358(15) 0.0269(16) 0.0271(15) 0.0035(13) 0.0015(12) 0.0014(13)
C23 0.0481(18) 0.0329(17) 0.0355(17) 0.0057(14) 0.0080(14) 0.0087(15)
C24 0.0514(18) 0.0333(17) 0.0326(16) -0.0025(14) 0.0148(14) 0.0057(15)
C25 0.0419(16) 0.0291(16) 0.0253(15) -0.0041(13) 0.0063(13) 0.0009(14)
C26 0.0475(17) 0.0319(17) 0.0227(14) -0.0028(13) -0.0027(13) -0.0089(14)
C27 0.0489(17) 0.0333(17) 0.0205(14) -0.0023(13) 0.0049(13) -0.0052(14)
C28 0.076(2) 0.041(2) 0.0284(17) -0.0103(15) 0.0071(16) -0.0048(18)
C29 0.0287(15) 0.061(2) 0.0279(15) -0.0083(15) -0.0006(13) 0.0067(15)
C30 0.0334(15) 0.0473(19) 0.0202(14) -0.0034(14) 0.0022(12) 0.0071(14)
C31 0.0330(15) 0.0446(19) 0.0311(16) -0.0036(14) 0.0051(13) 0.0118(14)
C32 0.0291(15) 0.0454(19) 0.0404(17) -0.0022(16) 0.0052(13) -0.0028(14)
C33 0.0346(16) 0.055(2) 0.0347(17) 0.0039(16) 0.0012(14) -0.0066(15)
C34 0.0345(17) 0.047(2) 0.050(2) 0.0059(17) -0.0051(15) -0.0040(15)
C35 0.0422(18) 0.051(2) 0.0468(19) 0.0032(17) -0.0161(15) -0.0059(16)
C36 0.0413(17) 0.0412(19) 0.0321(16) 0.0056(14) -0.0085(14) -0.0185(15)
C37 0.0511(18) 0.0342(17) 0.0222(14) 0.0035(13) -0.0022(13) -0.0150(15)
C38 0.0560(19) 0.0367(18) 0.0288(16) 0.0022(14) 0.0024(15) -0.0121(16)
N11 0.0220(16) 0.038(2) 0.0302(18) 0.000 0.0024(14) 0.000
C39 0.027(3) 0.040(3) 0.030(3) 0.000(2) -0.003(2) -0.009(2)
C40 0.041(3) 0.133(5) 0.044(3) 0.000 -0.001(2) 0.000
C41 0.049(3) 0.147(5) 0.048(3) 0.000 -0.007(3) 0.000
C42 0.053(4) 0.079(6) 0.050(4) 0.011(3) -0.009(3) -0.017(3)
C43 0.028(3) 0.021(3) 0.029(3) -0.003(2) 0.003(2) -0.002(2)
C44 0.037(3) 0.085(4) 0.047(3) 0.000 0.003(2) 0.000
C45 0.034(3) 0.040(3) 0.043(3) 0.000(3) 0.016(3) -0.005(3)
C46 0.080(4) 0.119(5) 0.091(4) 0.000 0.043(3) 0.000
C47A 0.0273(18) 0.032(2) 0.031(2) -0.0002(18) 0.0065(17) 0.0015(17)
C48A 0.116(3) 0.065(2) 0.039(2) 0.0040(19) -0.008(2) -0.041(2)
C49A 0.055(3) 0.041(2) 0.034(2) 0.005(2) 0.002(2) 0.000(3)
C50A 0.126(3) 0.080(3) 0.053(2) 0.015(2) -0.009(2) -0.042(3)
C47B 0.0273(18) 0.032(2) 0.031(2) -0.0002(18) 0.0065(17) 0.0015(17)
C48B 0.116(3) 0.065(2) 0.039(2) 0.0040(19) -0.008(2) -0.041(2)
C49B 0.055(3) 0.041(2) 0.034(2) 0.005(2) 0.002(2) 0.000(3)
C50B 0.126(3) 0.080(3) 0.053(2) 0.015(2) -0.009(2) -0.042(3)
N12 0.0198(15) 0.052(2) 0.0307(19) 0.000 0.0004(15) 0.000
C51 0.033(3) 0.036(3) 0.029(3) 0.002(3) -0.002(2) 0.005(3)
C52 0.044(3) 0.119(5) 0.047(3) 0.000 -0.003(2) 0.000
C53 0.052(3) 0.049(5) 0.043(3) 0.002(3) -0.018(3) -0.015(3)
C54 0.064(4) 0.072(6) 0.057(4) 0.009(3) -0.021(3) -0.003(3)
C55 0.027(3) 0.023(3) 0.029(3) 0.006(2) 0.001(2) 0.0009(19)
C56 0.038(3) 0.042(4) 0.029(3) 0.003(2) 0.007(2) 0.003(2)
C57 0.054(3) 0.116(5) 0.045(3) 0.000 0.019(3) 0.000
C58 0.061(4) 0.077(6) 0.056(4) -0.006(3) 0.019(3) 0.001(3)
C59A 0.0247(17) 0.029(2) 0.029(2) 0.0041(17) -0.0012(18) -0.0020(17)
C60A 0.031(2) 0.037(2) 0.032(2) 0.0002(19) -0.0022(19) -0.0057(18)
C61A 0.117(3) 0.055(2) 0.059(2) -0.010(2) 0.040(2) -0.033(2)
C62A 0.053(3) 0.053(3) 0.040(2) 0.011(3) 0.002(2) 0.001(2)
C59B 0.0247(17) 0.029(2) 0.029(2) 0.0041(17) -0.0012(18) -0.0020(17)
C60B 0.031(2) 0.037(2) 0.032(2) 0.0002(19) -0.0022(19) -0.0057(18)
C61B 0.117(3) 0.055(2) 0.059(2) -0.010(2) 0.040(2) -0.033(2)
C62B 0.053(3) 0.053(3) 0.040(2) 0.011(3) 0.002(2) 0.001(2)
C63 0.064(3) 0.061(4) 0.097(4) 0.000 -0.012(3) 0.000
O1 0.045(3) 0.060(3) 0.085(4) -0.003(3) -0.014(3) -0.003(3)
C64 0.103(5) 0.113(6) 0.138(6) 0.000 0.029(5) 0.000
O2 0.067(3) 0.039(3) 0.123(5) -0.016(3) 0.041(3) -0.003(3)

loop_
_atom_type_symbol
_atom_type_description
_atom_type_scat_dispersion_real
_atom_type_scat_dispersion_imag
_atom_type_scat_source
C C 0.0033 0.0016 'International Tables Vol C Tables 4.2.6.8 and 6.1.1.4'
H H 0.0000 0.0000 'International Tables Vol C Tables 4.2.6.8 and 6.1.1.4'
Cl Cl 0.1484 0.1585 'International Tables Vol C Tables 4.2.6.8 and 6.1.1.4'
N N 0.0061 0.0033 'International Tables Vol C Tables 4.2.6.8 and 6.1.1.4'
O O 0.0106 0.0060 'International Tables Vol C Tables 4.2.6.8 and 6.1.1.4'

loop_
_geom_angle_atom_site_label_1
_geom_angle_atom_site_label_2
_geom_angle_atom_site_label_3
_geom_angle
_geom_angle_site_symmetry_1
_geom_angle_site_symmetry_3
C4 N1 C1 110.8(2) . .
C11 N2 C8 110.2(2) . .
C18 N3 C15 110.6(2) . .
C22 N4 C25 110.6(2) . .
N6 N5 C30 109.2(3) . .
N5 N6 N7 106.9(2) . .
N6 N7 C31 111.2(3) . .
N6 N7 C32 120.1(2) . .
C31 N7 C32 128.6(3) . .
N9 N8 C36 110.4(3) . .
N9 N8 C35 120.0(3) . .
C36 N8 C35 129.6(3) . .
N10 N9 N8 106.8(3) . .
N9 N10 C37 109.7(3) . .
C2 C1 N1 106.4(3) . .
C2 C1 C27 131.8(3) . .
N1 C1 C27 121.8(3) . .
C1 C2 C3 108.0(3) . .
C4 C3 C2 108.7(3) . .
C3 C4 N1 106.2(3) . .
C3 C4 C6 131.6(3) . .
N1 C4 C6 122.2(3) . .
C4 C6 C8 112.7(2) . .
C4 C6 C5 108.7(2) . .
C8 C6 C5 108.3(2) . .
C4 C6 C7 109.3(2) . .
C8 C6 C7 109.3(2) . .
C5 C6 C7 108.3(3) . .
C9 C8 N2 106.5(2) . .
C9 C8 C6 131.4(3) . .
N2 C8 C6 122.1(2) . .
C8 C9 C10 108.5(3) . .
C11 C10 C9 108.1(3) . .
C10 C11 N2 106.7(2) . .
C10 C11 C13 131.3(3) . .
N2 C11 C13 122.0(2) . .
C15 C13 C11 111.8(2) . .
C15 C13 C12 109.0(2) . .
C11 C13 C12 108.0(2) . .
C15 C13 C14 109.4(2) . .
C11 C13 C14 109.4(2) . .
C12 C13 C14 109.2(2) . .
C29 C14 C13 115.1(2) . .
C16 C15 N3 106.6(3) . .
C16 C15 C13 131.1(3) . .
N3 C15 C13 122.3(2) . .
C15 C16 C17 108.4(2) . .
C18 C17 C16 107.3(3) . .
N3 C18 C17 107.1(3) . .
N3 C18 C20 122.6(2) . .
C17 C18 C20 130.1(3) . .
C18 C20 C22 112.9(2) . .
C18 C20 C21 108.9(2) . .
C22 C20 C21 108.2(2) . .
C18 C20 C19 109.2(2) . .
C22 C20 C19 109.4(2) . .
C21 C20 C19 108.1(3) . .
C23 C22 N4 106.7(3) . .
C23 C22 C20 130.6(3) . .
N4 C22 C20 122.6(3) . .
C22 C23 C24 107.8(3) . .
C25 C24 C23 108.4(3) . .
C24 C25 N4 106.6(3) . .
C24 C25 C27 131.3(3) . .
N4 C25 C27 122.1(3) . .
C38 C26 C27 115.1(3) . .
H26A C26 H26B 107.5 . .
C1 C27 C25 110.3(2) . .
C1 C27 C28 108.2(2) . .
C25 C27 C28 108.8(3) . .
C1 C27 C26 108.9(3) . .
C25 C27 C26 110.7(2) . .
C28 C27 C26 109.9(3) . .
C30 C29 C14 110.1(2) . .
N5 C30 C31 107.9(3) . .
N5 C30 C29 123.6(3) . .
C31 C30 C29 128.2(3) . .
N7 C31 C30 104.8(3) . .
N7 C32 C33 112.8(2) . .
C32 C33 C34 111.7(3) . .
H33A C33 H33B 107.9 . .
N8 C35 C34 113.7(3) . .
N8 C36 C37 105.4(3) . .
N10 C37 C36 107.7(3) . .
N10 C37 C38 121.2(3) . .
C36 C37 C38 131.0(3) . .
C37 C38 C26 113.0(3) . .
C47A N11 C47A 84.6(5) 4_565 .
C47A N11 C39 156.1(3) 4_565 .
C47A N11 C39 114.2(3) . .
C47A N11 C39 114.2(3) 4_565 4_565
C47A N11 C39 156.1(3) . 4_565
C47A N11 C43 73.0(3) 4_565 .
C47A N11 C43 109.0(3) . .
C39 N11 C43 111.5(4) . .
C39 N11 C43 91.3(3) 4_565 .
C47A N11 C43 109.0(3) 4_565 4_565
C47A N11 C43 73.0(3) . 4_565
C39 N11 C43 91.3(3) . 4_565
C39 N11 C43 111.5(4) 4_565 4_565
C43 N11 C43 54.7(4) . 4_565
C47A N11 C47B 111.2(4) 4_565 .
C47A N11 C47B 51.0(3) . .
C39 N11 C47B 74.2(3) . .
C39 N11 C47B 106.3(3) 4_565 .
C43 N11 C47B 157.1(3) . .
C43 N11 C47B 104.2(3) 4_565 .
C47A N11 C47B 51.0(3) 4_565 4_565
C47A N11 C47B 111.2(4) . 4_565
C39 N11 C47B 106.3(3) . 4_565
C39 N11 C47B 74.2(3) 4_565 4_565
C43 N11 C47B 104.2(3) . 4_565
C43 N11 C47B 157.1(3) 4_565 4_565
C47B N11 C47B 94.9(5) . 4_565
C40 C39 N11 127.1(4) . .
C39 C40 C41 135.5(5) . .
C40 C41 C42 133.6(5) . .
C44 C43 N11 120.5(4) . .
C43 C44 C45 123.7(3) . .
C44 C45 C46 129.1(5) . .
C48A C47A N11 126.0(4) . .
C49A C48A C47A 128.4(5) . .
C48A C49A C50A 132.6(6) . .
C59B N12 C59B 86.7(5) 4_565 .
C59B N12 C55 117.5(3) 4_565 4_565
C59B N12 C55 147.5(3) . 4_565
C59B N12 C55 147.5(3) 4_565 .
C59B N12 C55 117.5(3) . .
C59B N12 C51 111.2(4) 4_565 4_565
C59B N12 C51 76.0(3) . 4_565
C55 N12 C51 110.8(3) 4_565 4_565
C55 N12 C51 96.4(3) . 4_565
C59B N12 C51 76.0(3) 4_565 .
C59B N12 C51 111.2(4) . .
C55 N12 C51 96.4(3) 4_565 .
C55 N12 C51 110.8(3) . .
C51 N12 C51 52.2(4) 4_565 .
C59B N12 C59A 110.5(4) 4_565 .
C55 N12 C59A 105.2(3) 4_565 .
C55 N12 C59A 79.8(3) . .
C51 N12 C59A 100.1(3) 4_565 .
C51 N12 C59A 150.2(3) . .
C59B N12 C59A 110.5(4) . 4_565
C55 N12 C59A 79.8(3) 4_565 4_565
C55 N12 C59A 105.2(3) . 4_565
C51 N12 C59A 150.2(3) 4_565 4_565
C51 N12 C59A 100.1(3) . 4_565
C59A N12 C59A 103.8(4) . 4_565
C52 C51 N12 119.7(4) . .
C51 C52 C53 159.5(5) . .
C52 C53 C54 123.6(5) . .
N12 C55 C56 121.9(4) . .
C57 C56 C55 117.0(4) . .
C58 C57 C56 140.8(5) . .
C60A C59A N12 117.4(4) . .
C61A C60A C59A 117.5(5) . .
C60A C61A C62A 119.6(5) . .
N12 C59B C60B 117.6(4) . .

loop_
_geom_bond_atom_site_label_1
_geom_bond_atom_site_label_2
_geom_bond_distance
_geom_bond_site_symmetry_2
N1 C4 1.379(4) .
N1 C1 1.379(4) .
N2 C11 1.385(3) .
N2 C8 1.387(4) .
N3 C18 1.371(4) .
N3 C15 1.377(4) .
N4 C22 1.376(4) .
N4 C25 1.383(4) .
N5 N6 1.323(3) .
N5 C30 1.352(4) .
N6 N7 1.332(4) .
N7 C31 1.346(4) .
N7 C32 1.463(4) .
N8 N9 1.351(4) .
N8 C36 1.351(4) .
N8 C35 1.476(4) .
N9 N10 1.315(4) .
N10 C37 1.358(4) .
C1 C2 1.373(4) .
C1 C27 1.518(4) .
C2 C3 1.409(5) .
C3 C4 1.369(4) .
C4 C6 1.516(4) .
C5 C6 1.532(4) .
C6 C8 1.522(4) .
C6 C7 1.540(4) .
C8 C9 1.360(4) .
C9 C10 1.420(4) .
C10 C11 1.362(4) .
C11 C13 1.521(4) .
C12 C13 1.544(4) .
C13 C15 1.512(4) .
C13 C14 1.547(4) .
C14 C29 1.539(4) .
C15 C16 1.363(4) .
C16 C17 1.420(4) .
C17 C18 1.371(4) .
C18 C20 1.524(4) .
C19 C20 1.542(4) .
C20 C22 1.525(4) .
C20 C21 1.542(4) .
C22 C23 1.367(4) .
C23 C24 1.422(4) .
C24 C25 1.358(4) .
C25 C27 1.522(4) .
C26 C38 1.533(4) .
C26 C27 1.548(4) .
C27 C28 1.537(4) .
C29 C30 1.498(4) .
C30 C31 1.374(4) .
C32 C33 1.514(4) .
C33 C34 1.524(4) .
C34 C35 1.520(5) .
C36 C37 1.367(5) .
C37 C38 1.492(5) .
N11 C47A 1.465(6) 4_565
N11 C39 1.484(6) 4_565
N11 C43 1.540(6) .
N11 C43 1.540(6) 4_565
N11 C47B 1.553(6) .
N11 C47B 1.553(6) 4_565
C39 C40 1.376(6) .
C40 C41 1.387(6) .
C41 C42 1.397(7) .
C43 C44 1.408(6) .
C44 C45 1.411(6) .
C45 C46 1.412(7) .
C47A C48A 1.412(6) .
C48A C49A 1.361(7) .
C49A C50A 1.422(7) .
N12 C59B 1.423(6) 4_565
N12 C59B 1.423(6) .
N12 C55 1.486(6) 4_565
N12 C55 1.486(6) .
N12 C51 1.566(6) 4_565
N12 C51 1.566(6) .
N12 C59A 1.619(6) .
N12 C59A 1.619(6) 4_565
C51 C52 1.375(6) .
C52 C53 1.394(7) .
C53 C54 1.483(8) .
C55 C56 1.493(6) .
C56 C57 1.425(6) .
C57 C58 1.405(7) .
C59A C60A 1.503(7) .
C60A C61A 1.327(6) .
C61A C62A 1.583(7) .
C59B C60B 1.489(7) .
C63 O1 1.350(6) .
C64 O2 1.234(7) .

loop_
_geom_hbond_atom_site_label_D
_geom_hbond_atom_site_label_H
_geom_hbond_atom_site_label_A
_geom_hbond_distance_DH
_geom_hbond_distance_HA
_geom_hbond_distance_DA
_geom_hbond_angle_DHA
N1 H1 Cl1 0.88 2.44 3.315(2) 177.7
N2 H2 Cl1 0.88 2.41 3.282(2) 171.3
N3 H3 Cl1 0.88 2.42 3.286(2) 168.4
N4 H4 Cl1 0.88 2.40 3.273(3) 173.6
C19 H19C Cl1 0.98 2.97 3.909(3) 161.6
C14 H14B Cl1 0.99 2.69 3.663(3) 166.7
C7 H7C Cl1 0.98 2.97 3.919(3) 163.1
C26 H26A Cl1 0.99 2.69 3.660(3) 166.1
C36 H36 Cl1 0.95 2.82 3.625(3) 142.7
